data_2013342
loop_
_publ_author_name
'Odoko, Mamiko'
'Yamamoto, Kyouta'
'Hosen, Masahiro'
'Okabe, Nobuo'

_publ_section_title
;<i>fac</i>-Tris(2-ethyl-4-oxo-4<i>H</i>-pyran-3-olato-\k^2^<i>O</i>^3^,<i>O</i>^4^)iron(III)
 and its aluminium(III) analog
;
_journal_issue 4
_journal_name_full 'Acta Crystallographica Section C'
_journal_page_first m121
_journal_page_last m123
_journal_paper_doi 10.1107/S0108270103004074
_journal_volume 59
_journal_year 2003
_chemical_formula_iupac '[Fe (C7 H7 O3)3]'
_chemical_formula_moiety 'C21 H21 Fe O9'
_chemical_formula_sum 'C21 H21 Fe O9'
_chemical_formula_weight 473.23
_space_group_IT_number 14
_symmetry_cell_setting monoclinic
_symmetry_space_group_name_Hall '-P 2yn'
_symmetry_space_group_name_H-M 'P 1 21/n 1'
_cell_angle_alpha 90
_cell_angle_beta 90.80(2)
_cell_angle_gamma 90
_cell_formula_units_Z 4
_cell_length_a 7.878(3)
_cell_length_b 8.818(4)
_cell_length_c 30.721(2)
_cell_measurement_reflns_used 25
_cell_measurement_temperature 296.2
_cell_measurement_theta_max 14.3
_cell_measurement_theta_min 12.8
_cell_volume 2133.9(13)
_computing_cell_refinement 'MSC/AFC Diffractometer Control Software'
_computing_data_collection
;
MSC/AFC Diffractometer Control Software
(Molecular Structure Corporation, 1992)
;
_computing_data_reduction 'TEXSAN (Molecular Structure Corporation, 2000)'
_computing_molecular_graphics 'ORTEPII (Johnson, 1976)'
_computing_publication_material TEXSAN
_computing_structure_refinement 'SHELXL97 (Sheldrick, 1997)'
_computing_structure_solution 'SIR97 (Altomare et al., 1999)'
_diffrn_measured_fraction_theta_full 1.00
_diffrn_measured_fraction_theta_max 1.00
_diffrn_measurement_device_type 'Rigaku AFC-5R'
_diffrn_measurement_method \w
_diffrn_radiation_type 'Mo K\a'
_diffrn_radiation_wavelength 0.7107
_diffrn_reflns_av_R_equivalents 0.026
_diffrn_reflns_limit_h_max 10
_diffrn_reflns_limit_h_min 0
_diffrn_reflns_limit_k_max 11
_diffrn_reflns_limit_k_min 0
_diffrn_reflns_limit_l_max 39
_diffrn_reflns_limit_l_min -39
_diffrn_reflns_number 5604
_diffrn_reflns_theta_full 27.5
_diffrn_reflns_theta_max 27.5
_diffrn_standards_decay_% 0.09
_diffrn_standards_interval_count 150
_diffrn_standards_number 3
_exptl_absorpt_coefficient_mu 0.757
_exptl_absorpt_correction_type none
_exptl_crystal_colour red
_exptl_crystal_density_diffrn 1.473
_exptl_crystal_density_method 'not measured'
_exptl_crystal_description pillar
_exptl_crystal_F_000 980.0
_exptl_crystal_size_max 0.400
_exptl_crystal_size_mid 0.100
_exptl_crystal_size_min 0.100
_refine_diff_density_max 0.41
_refine_diff_density_min -0.32
_refine_ls_extinction_expression Fc^*^=kFc[1+0.001xFc^2^\l^3^/sin(2\q)]^-1/4^
_refine_ls_extinction_method none
_refine_ls_goodness_of_fit_ref 0.993
_refine_ls_hydrogen_treatment constr
_refine_ls_number_parameters 283
_refine_ls_number_reflns 4911
_refine_ls_R_factor_gt 0.0422
_refine_ls_shift/su_max 0.0010
_refine_ls_structure_factor_coef Fsqd
_refine_ls_weighting_details 'w = 1/[\s^2^(Fo^2^) + (0.0624P)^2^] where P = (Fo^2^+2Fc^2^)/3'
_refine_ls_weighting_scheme calc
_refine_ls_wR_factor_ref 0.1353
_reflns_number_gt 2768
_reflns_number_total 4911
_reflns_threshold_expression I>2\s(I)
_cod_data_source_file ob1104.cif
_cod_data_source_block II
_cod_original_sg_symbol_H-M 'P 21/n'
_cod_database_code 2013342
_cod_database_fobs_code 2013342

loop_
_symmetry_equiv_pos_as_xyz
x,y,z
1/2-x,1/2+y,1/2-z
-x,-y,-z
1/2+x,1/2-y,1/2+z

loop_
_atom_site_label
_atom_site_fract_x
_atom_site_fract_y
_atom_site_fract_z
_atom_site_U_iso_or_equiv
_atom_site_adp_type
_atom_site_calc_flag
_atom_site_refinement_flags
_atom_site_occupancy
_atom_site_disorder_assembly
_atom_site_disorder_group
_atom_site_type_symbol
Fe 0.91203(5) 0.12025(5) 0.355380(10) 0.04150(10) Uani d . 1.00 . . Fe
O1 1.1404(3) -0.3863(3) 0.41162(8) 0.0605(6) Uani d . 1.00 . . O
O2 1.0216(3) 0.0083(2) 0.40356(7) 0.0450(5) Uani d . 1.00 . . O
O3 0.9325(3) -0.0920(2) 0.32598(7) 0.0474(5) Uani d . 1.00 . . O
O4 1.2065(4) 0.3993(3) 0.23226(8) 0.0721(8) Uani d . 1.00 . . O
O5 1.1230(3) 0.2053(2) 0.33272(6) 0.0440(5) Uani d . 1.00 . . O
O6 0.8199(3) 0.2078(3) 0.29701(7) 0.0543(6) Uani d . 1.00 . . O
O7 0.4438(3) 0.3857(3) 0.44021(9) 0.0713(7) Uani d . 1.00 . . O
O8 0.8442(3) 0.2949(2) 0.39097(7) 0.0469(5) Uani d . 1.00 . . O
O9 0.6622(3) 0.0578(3) 0.36875(7) 0.0524(6) Uani d . 1.00 . . O
C2 1.1189(4) -0.2376(4) 0.42300(10) 0.0528(8) Uani d . 1.00 . . C
C3 1.0496(4) -0.1370(4) 0.39445(9) 0.0407(7) Uani d . 1.00 . . C
C4 0.9996(4) -0.1878(4) 0.35140(10) 0.0416(7) Uani d . 1.00 . . C
C5 1.0268(5) -0.3414(4) 0.34170(10) 0.0542(9) Uani d . 1.00 . . C
C6 1.0944(5) -0.4334(4) 0.37220(10) 0.0601(9) Uani d . 1.00 . . C
C7 1.1705(5) -0.2035(5) 0.46880(10) 0.0710(10) Uani d . 1.00 . . C
C8 1.0324(7) -0.2270(7) 0.49920(10) 0.109(2) Uani d . 1.00 . . C
C9 1.2356(5) 0.3299(4) 0.27140(10) 0.0532(8) Uani d . 1.00 . . C
C10 1.1039(4) 0.2707(3) 0.29411(9) 0.0422(7) Uani d . 1.00 . . C
C11 0.9352(4) 0.2735(4) 0.27620(10) 0.0482(8) Uani d . 1.00 . . C
C12 0.9144(5) 0.3509(4) 0.23560(10) 0.0640(10) Uani d . 1.00 . . C
C13 1.0481(6) 0.4086(5) 0.21640(10) 0.0750(10) Uani d . 1.00 . . C
C14 1.4171(5) 0.3282(5) 0.28480(10) 0.0650(10) Uani d . 1.00 . . C
C15 1.4823(6) 0.4715(6) 0.3030(2) 0.111(2) Uani d . 1.00 . . C
C16 0.6105(4) 0.3990(4) 0.42790(10) 0.0561(9) Uani d . 1.00 . . C
C17 0.6854(4) 0.2887(4) 0.40421(9) 0.0429(7) Uani d . 1.00 . . C
C18 0.5901(4) 0.1569(4) 0.39160(10) 0.0471(8) Uani d . 1.00 . . C
C19 0.4187(4) 0.1495(5) 0.40530(10) 0.0605(10) Uani d . 1.00 . . C
C20 0.3555(5) 0.2632(6) 0.42830(10) 0.0740(10) Uani d . 1.00 . . C
C21 0.6876(5) 0.5458(5) 0.44170(10) 0.0730(10) Uani d . 1.00 . . C
C22 0.6230(6) 0.6792(6) 0.4161(2) 0.111(2) Uani d . 1.00 . . C
H1 0.9982 -0.3792 0.3143 0.0650 Uiso calc . 1.00 . . H
H2 1.1098 -0.5351 0.3653 0.0721 Uiso calc . 1.00 . . H
H3 1.2653 -0.2681 0.4771 0.0852 Uiso calc . 1.00 . . H
H4 1.2083 -0.0991 0.4708 0.0852 Uiso calc . 1.00 . . H
H5 1.0011 -0.3322 0.4993 0.1628 Uiso calc . 1.00 . . H
H6 0.9364 -0.1668 0.4904 0.1628 Uiso calc . 1.00 . . H
H7 1.0689 -0.1975 0.5279 0.1628 Uiso calc . 1.00 . . H
H8 0.8072 0.3604 0.2228 0.0772 Uiso calc . 1.00 . . H
H9 1.0311 0.4591 0.1901 0.0901 Uiso calc . 1.00 . . H
H10 1.4336 0.2490 0.3064 0.0777 Uiso calc . 1.00 . . H
H11 1.4843 0.3018 0.2597 0.0777 Uiso calc . 1.00 . . H
H12 1.4163 0.4997 0.3277 0.1669 Uiso calc . 1.00 . . H
H13 1.4743 0.5496 0.2813 0.1669 Uiso calc . 1.00 . . H
H14 1.5988 0.4587 0.3118 0.1669 Uiso calc . 1.00 . . H
H15 0.3517 0.0660 0.3983 0.0726 Uiso calc . 1.00 . . H
H16 0.2426 0.2571 0.4366 0.0891 Uiso calc . 1.00 . . H
H17 0.8097 0.5395 0.4386 0.0880 Uiso calc . 1.00 . . H
H18 0.6644 0.5623 0.4722 0.0880 Uiso calc . 1.00 . . H
H19 0.6533 0.6677 0.3861 0.1669 Uiso calc . 1.00 . . H
H20 0.6726 0.7706 0.4275 0.1669 Uiso calc . 1.00 . . H
H21 0.5017 0.6846 0.4182 0.1669 Uiso calc . 1.00 . . H

loop_
_atom_site_aniso_label
_atom_site_aniso_U_11
_atom_site_aniso_U_22
_atom_site_aniso_U_33
_atom_site_aniso_U_12
_atom_site_aniso_U_13
_atom_site_aniso_U_23
Fe 0.0382(2) 0.0453(3) 0.0409(2) -0.0007(2) -0.0028(2) -0.0026(2)
O1 0.067(2) 0.0500(10) 0.065(2) 0.0080(10) 0.0010(10) 0.0090(10)
O2 0.0510(10) 0.0440(10) 0.0410(10) -0.0010(10) -0.0060(9) -0.0050(10)
O3 0.0520(10) 0.0500(10) 0.0410(10) 0.0010(10) -0.0064(10) -0.0079(10)
O4 0.081(2) 0.083(2) 0.0530(10) 0.003(2) 0.0070(10) 0.0230(10)
O5 0.0410(10) 0.0540(10) 0.0370(10) 0.0000(10) -0.0035(9) 0.0063(10)
O6 0.0430(10) 0.066(2) 0.0540(10) 0.0040(10) -0.0120(10) 0.0050(10)
O7 0.0500(10) 0.092(2) 0.072(2) 0.0060(10) 0.0190(10) -0.009(2)
O8 0.0390(10) 0.0470(10) 0.0550(10) -0.0046(10) 0.0046(9) -0.0070(10)
O9 0.0460(10) 0.0550(10) 0.0560(10) -0.0090(10) -0.0010(10) -0.0080(10)
C2 0.053(2) 0.052(2) 0.054(2) 0.001(2) -0.002(2) 0.004(2)
C3 0.0360(10) 0.047(2) 0.0390(10) -0.0080(10) -0.0010(10) 0.0000(10)
C4 0.035(2) 0.047(2) 0.043(2) -0.0040(10) 0.0040(10) -0.0050(10)
C5 0.063(2) 0.048(2) 0.052(2) -0.001(2) 0.008(2) -0.012(2)
C6 0.071(2) 0.047(2) 0.062(2) 0.001(2) 0.013(2) -0.008(2)
C7 0.080(3) 0.074(3) 0.058(2) 0.002(2) -0.020(2) 0.011(2)
C8 0.109(4) 0.163(6) 0.053(2) -0.008(4) -0.001(3) -0.010(3)
C9 0.059(2) 0.053(2) 0.047(2) 0.005(2) 0.005(2) 0.006(2)
C10 0.048(2) 0.041(2) 0.038(2) 0.0070(10) -0.0040(10) -0.0010(10)
C11 0.050(2) 0.048(2) 0.047(2) 0.011(2) -0.0080(10) -0.0040(10)
C12 0.074(3) 0.066(2) 0.052(2) 0.013(2) -0.022(2) 0.006(2)
C13 0.099(3) 0.078(3) 0.049(2) 0.013(3) -0.011(2) 0.019(2)
C14 0.053(2) 0.069(2) 0.073(2) 0.003(2) 0.014(2) 0.011(2)
C15 0.086(4) 0.091(4) 0.156(5) -0.003(3) -0.037(3) -0.004(4)
C16 0.049(2) 0.067(2) 0.053(2) 0.003(2) 0.004(2) -0.005(2)
C17 0.039(2) 0.053(2) 0.0370(10) -0.0010(10) -0.0020(10) 0.0040(10)
C18 0.039(2) 0.066(2) 0.036(2) -0.004(2) -0.0040(10) 0.0080(10)
C19 0.041(2) 0.088(3) 0.053(2) -0.014(2) 0.004(2) 0.003(2)
C20 0.040(2) 0.114(4) 0.069(3) -0.003(2) 0.014(2) 0.004(3)
C21 0.066(2) 0.072(3) 0.082(3) 0.006(2) 0.012(2) -0.026(2)
C22 0.079(3) 0.077(3) 0.178(6) -0.002(3) 0.023(4) -0.003(4)

loop_
_atom_type_symbol
_atom_type_description
_atom_type_scat_dispersion_real
_atom_type_scat_dispersion_imag
_atom_type_scat_source
C C 0.003 0.002
;International Tables for Crystallography
(1992, Vol. C, Tables 4.2.6.8 and 6.1.1.4)
;
H H 0.000 0.000
;International Tables for Crystallography
(1992, Vol. C, Table 6.1.1.4)
;
O O 0.011 0.006
;International Tables for Crystallography
(1992, Vol. C, Tables 4.2.6.8 and 6.1.1.4)
;
Fe Fe 0.346 0.844
;International Tables for Crystallography
(1992, Vol. C, Tables 4.2.6.8 and 6.1.1.4)
;

loop_
_geom_angle_atom_site_label_1
_geom_angle_atom_site_label_2
_geom_angle_atom_site_label_3
_geom_angle
_geom_angle_publ_flag
O2 Fe O3 80.79(9) yes
O2 Fe O5 95.38(9) no
O2 Fe O6 168.89(9) no
O2 Fe O8 95.42(9) no
O2 Fe O9 97.16(9) no
O3 Fe O5 96.81(9) no
O3 Fe O6 89.31(9) no
O3 Fe O8 165.16(9) no
O3 Fe O9 85.83(9) no
O5 Fe O6 80.71(8) yes
O5 Fe O8 97.83(9) no
O5 Fe O9 167.45(9) no
O6 Fe O8 95.42(9) no
O6 Fe O9 87.08(9) no
O8 Fe O9 80.39(9) yes
C2 O1 C6 120.1(3) no
Fe O2 C3 113.4(2) no
Fe O3 C4 111.5(2) no
C9 O4 C13 119.5(3) no
Fe O5 C10 113.5(2) no
Fe O6 C11 111.4(2) no
C16 O7 C20 119.4(3) no
Fe O8 C17 113.9(2) no
Fe O9 C18 111.1(2) no
O1 C2 C3 120.7(3) no
O1 C2 C7 113.7(3) no
C3 C2 C7 125.5(3) no
O2 C3 C2 124.0(3) no
O2 C3 C4 116.6(3) no
C2 C3 C4 119.4(3) no
O3 C4 C3 117.7(3) no
O3 C4 C5 125.3(3) no
C3 C4 C5 117.0(3) no
C4 C5 C6 119.6(3) no
C4 C5 H1 120.2 no
C6 C5 H1 120.2 no
O1 C6 C5 123.2(3) no
O1 C6 H2 118.4 no
C5 C6 H2 118.4 no
C2 C7 C8 112.3(4) no
C2 C7 H3 109.1 no
C2 C7 H4 109.1 no
C8 C7 H3 109.1 no
C8 C7 H4 109.1 no
H3 C7 H4 107.9 no
C7 C8 H5 109.5 no
C7 C8 H6 109.5 no
C7 C8 H7 109.5 no
H5 C8 H6 109.5 no
H5 C8 H7 109.5 no
H6 C8 H7 109.5 no
O4 C9 C10 120.2(3) no
O4 C9 C14 113.5(3) no
C10 C9 C14 126.3(3) no
O5 C10 C9 123.2(3) no
O5 C10 C11 116.4(3) no
C9 C10 C11 120.4(3) no
O6 C11 C10 117.9(3) no
O6 C11 C12 126.0(3) no
C10 C11 C12 116.0(3) no
C11 C12 C13 119.5(4) no
C11 C12 H8 120.3 no
C13 C12 H8 120.2 no
O4 C13 C12 124.2(4) no
O4 C13 H9 117.9 no
C12 C13 H9 117.9 no
C9 C14 C15 115.3(4) no
C9 C14 H10 108.5 no
C9 C14 H11 108.4 no
C15 C14 H10 108.5 no
C15 C14 H11 108.5 no
H10 C14 H11 107.5 no
C14 C15 H12 109.5 no
C14 C15 H13 109.5 no
C14 C15 H14 109.5 no
H12 C15 H13 109.5 no
H12 C15 H14 109.5 no
H13 C15 H14 109.5 no
O7 C16 C17 120.7(3) no
O7 C16 C21 112.6(3) no
C17 C16 C21 126.7(3) no
O8 C17 C16 123.8(3) no
O8 C17 C18 116.4(3) no
C16 C17 C18 119.8(3) no
O9 C18 C17 118.2(3) no
O9 C18 C19 124.8(3) no
C17 C18 C19 116.9(3) no
C18 C19 C20 119.2(4) no
C18 C19 H15 120.4 no
C20 C19 H15 120.4 no
O7 C20 C19 124.0(3) no
O7 C20 H16 118.0 no
C19 C20 H16 118.0 no
C16 C21 C22 113.5(4) no
C16 C21 H17 108.9 no
C16 C21 H18 108.9 no
C22 C21 H17 108.9 no
C22 C21 H18 108.9 no
H17 C21 H18 107.7 no
C21 C22 H19 109.5 no
C21 C22 H20 109.5 no
C21 C22 H21 109.5 no
H19 C22 H20 109.5 no
H19 C22 H21 109.5 no
H20 C22 H21 109.5 no

loop_
_geom_bond_atom_site_label_1
_geom_bond_atom_site_label_2
_geom_bond_site_symmetry_1
_geom_bond_site_symmetry_2
_geom_bond_distance
_geom_bond_publ_flag
Fe O2 . . 1.969(2) yes
Fe O3 . . 2.085(2) yes
Fe O5 . . 1.960(2) yes
Fe O6 . . 2.074(2) yes
Fe O8 . . 1.967(2) yes
Fe O9 . . 2.090(2) yes
O1 C2 . . 1.368(4) no
O1 C6 . . 1.327(4) no
O2 C3 . . 1.330(4) yes
O3 C4 . . 1.262(4) yes
O4 C9 . . 1.366(4) no
O4 C13 . . 1.336(6) no
O5 C10 . . 1.326(3) yes
O6 C11 . . 1.259(4) yes
O7 C16 . . 1.377(4) no
O7 C20 . . 1.333(5) no
O8 C17 . . 1.321(4) yes
O9 C18 . . 1.262(4) yes
C2 C3 . . 1.358(4) no
C2 C7 . . 1.490(5) no
C3 C4 . . 1.446(4) no
C4 C5 . . 1.404(5) no
C5 C6 . . 1.344(5) no
C5 H1 . . 0.930 no
C6 H2 . . 0.930 no
C7 C8 . . 1.458(7) no
C7 H3 . . 0.970 no
C7 H4 . . 0.970 no
C8 H5 . . 0.960 no
C8 H6 . . 0.960 no
C8 H7 . . 0.960 no
C9 C10 . . 1.362(5) no
C9 C14 . . 1.483(5) no
C10 C11 . . 1.432(4) no
C11 C12 . . 1.428(5) no
C12 C13 . . 1.316(6) no
C12 H8 . . 0.930 no
C13 H9 . . 0.930 no
C14 C15 . . 1.471(7) no
C14 H10 . . 0.970 no
C14 H11 . . 0.970 no
C15 H12 . . 0.960 no
C15 H13 . . 0.960 no
C15 H14 . . 0.960 no
C16 C17 . . 1.356(5) no
C16 C21 . . 1.488(6) no
C17 C18 . . 1.434(5) no
C18 C19 . . 1.421(5) no
C19 C20 . . 1.327(6) no
C19 H15 . . 0.930 no
C20 H16 . . 0.930 no
C21 C22 . . 1.500(7) no
C21 H17 . . 0.970 no
C21 H18 . . 0.970 no
C22 H19 . . 0.960 no
C22 H20 . . 0.960 no
C22 H21 . . 0.960 no

loop_
_geom_contact_atom_site_label_1
_geom_contact_atom_site_label_2
_geom_contact_distance
_geom_contact_site_symmetry_2
O1 O7 3.236(4) 1_645
O1 C20 3.559(5) 1_645
O2 C19 3.367(4) 1_655
O2 C20 3.535(5) 1_655
O2 C8 3.585(5) 3_756
O3 C12 3.340(5) 2_645
O3 O4 3.382(4) 2_745
O4 C4 3.567(4) 2_755
O5 C19 3.241(4) 1_655
O5 C6 3.417(4) 1_565
O5 C20 3.477(4) 1_655
O6 C14 3.362(4) 1_455
O6 C15 3.540(6) 1_455
O8 C6 3.161(4) 1_565
O8 C8 3.548(5) 3_756
O9 C13 3.347(5) 2_645
C6 C10 3.545(5) 1_545

loop_
_geom_torsion_atom_site_label_1
_geom_torsion_atom_site_label_2
_geom_torsion_atom_site_label_3
_geom_torsion_atom_site_label_4
_geom_torsion
_geom_torsion_publ_flag
Fe O2 C3 C2 -177.9(3) no
Fe O2 C3 C4 1.2(3) no
Fe O3 C4 C3 -0.4(3) no
Fe O3 C4 C5 178.3(3) no
Fe O5 C10 C9 -176.4(3) no
Fe O5 C10 C11 2.0(3) no
Fe O6 C11 C10 2.9(4) no
Fe O6 C11 C12 -177.6(3) no
Fe O8 C17 C16 -177.9(3) no
Fe O8 C17 C18 1.2(3) no
Fe O9 C18 C17 -0.2(3) no
Fe O9 C18 C19 178.5(3) no
O1 C2 C3 O2 178.6(3) no
O1 C2 C3 C4 -0.6(5) no
O1 C2 C7 C8 -88.1(4) no
O1 C6 C5 C4 -1.1(6) no
O2 Fe O3 C4 0.8(2) no
O2 Fe O5 C10 169.1(2) no
O2 Fe O6 C11 -71.5(5) no
O2 Fe O8 C17 -97.4(2) no
O2 Fe O9 C18 95.0(2) no
O2 C3 C2 C7 1.5(5) no
O2 C3 C4 O3 -0.6(4) no
O2 C3 C4 C5 -179.3(3) no
O3 Fe O2 C3 -1.1(2) no
O3 Fe O5 C10 87.8(2) no
O3 Fe O6 C11 -98.4(2) no
O3 Fe O8 C17 -23.0(4) no
O3 Fe O9 C18 175.1(2) no
O3 C4 C3 C2 178.6(3) no
O3 C4 C5 C6 -177.7(3) no
O4 C9 C10 O5 -178.3(3) no
O4 C9 C10 C11 3.4(5) no
O4 C9 C14 C15 78.3(5) no
O4 C13 C12 C11 0.5(6) no
O5 Fe O2 C3 -97.1(2) no
O5 Fe O3 C4 95.1(2) no
O5 Fe O6 C11 -1.4(2) no
O5 Fe O8 C17 166.4(2) no
O5 Fe O9 C18 -82.2(5) no
O5 C10 C9 C14 1.6(5) no
O5 C10 C11 O6 -3.4(4) no
O5 C10 C11 C12 177.0(3) no
O6 Fe O2 C3 -28.4(6) no
O6 Fe O3 C4 175.7(2) no
O6 Fe O5 C10 -0.4(2) no
O6 Fe O8 C17 85.1(2) no
O6 Fe O9 C18 -95.4(2) no
O6 C11 C10 C9 175.0(3) no
O6 C11 C12 C13 -176.9(4) no
O7 C16 C17 O8 179.3(3) no
O7 C16 C17 C18 0.1(5) no
O7 C16 C21 C22 -72.1(4) no
O7 C20 C19 C18 -0.9(6) no
O8 Fe O2 C3 164.5(2) no
O8 Fe O3 C4 -75.4(4) no
O8 Fe O5 C10 -94.7(2) no
O8 Fe O6 C11 95.7(2) no
O8 Fe O9 C18 0.7(2) no
O8 C17 C16 C21 2.6(5) no
O8 C17 C18 O9 -0.7(4) no
O8 C17 C18 C19 -179.5(3) no
O9 Fe O2 C3 83.5(2) no
O9 Fe O3 C4 -97.2(2) no
O9 Fe O5 C10 -13.8(5) no
O9 Fe O6 C11 175.7(2) no
O9 Fe O8 C17 -1.0(2) no
O9 C18 C17 C16 178.5(3) no
O9 C18 C19 C20 -178.0(3) no
C2 O1 C6 C5 0.4(5) no
C2 C3 C4 C5 -0.1(4) no
C3 C2 O1 C6 0.5(5) no
C3 C2 C7 C8 89.1(5) no
C3 C4 C5 C6 0.9(5) no
C4 C3 C2 C7 -177.6(3) no
C6 O1 C2 C7 177.8(3) no
C9 O4 C13 C12 -1.9(6) no
C9 C10 C11 C12 -4.6(5) no
C10 C9 O4 C13 -0.1(5) no
C10 C9 C14 C15 -101.6(5) no
C10 C11 C12 C13 2.7(5) no
C11 C10 C9 C14 -176.8(3) no
C13 O4 C9 C14 -180.0(3) no
C16 O7 C20 C19 0.8(6) no
C16 C17 C18 C19 -0.3(4) no
C17 C16 O7 C20 -0.4(5) no
C17 C16 C21 C22 104.9(5) no
C17 C18 C19 C20 0.7(5) no
C18 C17 C16 C21 -176.6(3) no
C20 O7 C16 C21 176.8(3) no
C20 O7 C16 C21 176.8(3) no
